data_4307887
loop_
_publ_author_name
'Jos\'e S\'anchez Costa'
'Kristian Lappalainen'
'Graham de Ruiter'
'Manuel Quesada'
'Jinkui Tang'
'Ilpo Mutikainen'
'Urho Turpeinen'
'C. Matthias Grunert'
'Philipp G\"utlich'
'Hanane Zhor Lazar'
'Jean-Fran\,cois L\'etard'
'Patrick Gamez'
'Jan Reedijk'

_publ_section_title
;
Remarkable Steric Effects and Influence of Monodentate Axial Ligands L on
the Spin-Crossover Properties of trans-[FeII(N4ligand)L] Complexes
;
_journal_name_full 'Inorganic Chemistry'
_journal_page_first 4079
_journal_page_last 4089
_journal_paper_doi 10.1021/ic0624017
_journal_volume 46
_journal_year 2007
_chemical_formula_sum 'C24 H24 F6 Fe N6 O6 S2'
_chemical_formula_weight 726.46
_chemical_name_systematic
; 
 ? 
;
_space_group_IT_number 2
_symmetry_cell_setting triclinic
_symmetry_space_group_name_Hall '-P 1'
_symmetry_space_group_name_H-M 'P -1'
_atom_sites_solution_hydrogens geom
_atom_sites_solution_primary direct
_atom_sites_solution_secondary difmap
_audit_creation_method SHELXL-97
_cell_angle_alpha 105.89(3)
_cell_angle_beta 95.66(3)
_cell_angle_gamma 90.45(3)
_cell_formula_units_Z 2
_cell_length_a 9.574(2)
_cell_length_b 10.757(2)
_cell_length_c 14.712(2)
_cell_measurement_reflns_used 22613
_cell_measurement_temperature 173(2)
_cell_measurement_theta_max 27.50
_cell_measurement_theta_min 2.71
_cell_volume 1449.2(5)
_computing_cell_refinement 'COLLECT (Nonius, 2002)'
_computing_data_collection 'COLLECT (Nonius, 2002)'
_computing_data_reduction 'COLLECT (Nonius, 2002)'
_computing_molecular_graphics 'SHELXTL (Sheldrick, 1990)'
_computing_publication_material 'SHELXTL (Sheldrick, 1990)'
_computing_structure_refinement 'SHELXL97 (Sheldrick, 1997)'
_computing_structure_solution 'SHELXS97 (Sheldrick, 1990)'
_diffrn_ambient_temperature 173(2)
_diffrn_measured_fraction_theta_full 0.997
_diffrn_measured_fraction_theta_max 0.997
_diffrn_measurement_device_type KappaCCD
_diffrn_measurement_method CCD
_diffrn_radiation_monochromator graphite
_diffrn_radiation_source 'fine-focus sealed tube'
_diffrn_radiation_type MoK\a
_diffrn_radiation_wavelength 0.71070
_diffrn_reflns_av_R_equivalents 0.0456
_diffrn_reflns_av_sigmaI/netI 0.0456
_diffrn_reflns_limit_h_max 12
_diffrn_reflns_limit_h_min -12
_diffrn_reflns_limit_k_max 13
_diffrn_reflns_limit_k_min -13
_diffrn_reflns_limit_l_max 19
_diffrn_reflns_limit_l_min -18
_diffrn_reflns_number 22613
_diffrn_reflns_theta_full 27.50
_diffrn_reflns_theta_max 27.50
_diffrn_reflns_theta_min 2.71
_exptl_absorpt_coefficient_mu 0.754
_exptl_absorpt_correction_T_max 0.8638
_exptl_absorpt_correction_T_min 0.7523
_exptl_absorpt_correction_type multi-scan
_exptl_absorpt_process_details 'SADABS (Sheldrick, 1996)'
_exptl_crystal_colour orange
_exptl_crystal_density_diffrn 1.665
_exptl_crystal_density_method 'not measured'
_exptl_crystal_description block
_exptl_crystal_F_000 740
_exptl_crystal_size_max 0.40
_exptl_crystal_size_mid 0.20
_exptl_crystal_size_min 0.20
_refine_diff_density_max 0.586
_refine_diff_density_min -0.548
_refine_diff_density_rms 0.074
_refine_ls_extinction_method none
_refine_ls_goodness_of_fit_ref 1.016
_refine_ls_hydrogen_treatment constr
_refine_ls_matrix_type full
_refine_ls_number_parameters 406
_refine_ls_number_reflns 6639
_refine_ls_number_restraints 0
_refine_ls_restrained_S_all 1.016
_refine_ls_R_factor_all 0.0562
_refine_ls_R_factor_gt 0.0388
_refine_ls_shift/su_max 0.001
_refine_ls_shift/su_mean 0.000
_refine_ls_structure_factor_coef Fsqd
_refine_ls_weighting_details 'calc w=1/[\s^2^(Fo^2^)+(0.0482P)^2^+1.3443P] where P=(Fo^2^+2Fc^2^)/3'
_refine_ls_weighting_scheme calc
_refine_ls_wR_factor_gt 0.0968
_refine_ls_wR_factor_ref 0.1046
_reflns_number_gt 5235
_reflns_number_total 6639
_reflns_threshold_expression >2sigma(I)
_cod_data_source_file ic0624017-file007.cif
_cod_data_source_block kl2
_cod_database_code 4307887

loop_
_symmetry_equiv_pos_as_xyz
'x, y, z'
'-x, -y, -z'

loop_
_atom_site_label
_atom_site_type_symbol
_atom_site_fract_x
_atom_site_fract_y
_atom_site_fract_z
_atom_site_U_iso_or_equiv
_atom_site_adp_type
_atom_site_occupancy
_atom_site_symmetry_multiplicity
_atom_site_calc_flag
_atom_site_refinement_flags
_atom_site_disorder_assembly
_atom_site_disorder_group
Fe1 Fe 0.82016(3) 0.30014(3) 0.25862(2) 0.01496(9) Uani 1 1 d . . .
N11 N 0.81930(19) 0.51020(18) 0.29371(13) 0.0183(4) Uani 1 1 d . . .
N12 N 0.6977(2) 0.57508(18) 0.31602(14) 0.0190(4) Uani 1 1 d . . .
C13 C 0.7074(3) 0.6988(2) 0.31062(17) 0.0218(5) Uani 1 1 d . . .
C14 C 0.8388(3) 0.7159(2) 0.28421(18) 0.0232(5) Uani 1 1 d . . .
H14A H 0.8773 0.7925 0.2748 0.028 Uiso 1 1 calc R . .
C15 C 0.9046(2) 0.5972(2) 0.27395(16) 0.0191(5) Uani 1 1 d . . .
C16 C 0.5824(2) 0.5126(2) 0.34643(17) 0.0208(5) Uani 1 1 d . . .
H16A H 0.5120 0.5777 0.3690 0.025 Uiso 1 1 calc R . .
H16B H 0.6189 0.4802 0.4007 0.025 Uiso 1 1 calc R . .
C17 C 1.0481(2) 0.5646(2) 0.24484(19) 0.0252(5) Uani 1 1 d . . .
H17A H 1.0660 0.4746 0.2436 0.038 Uiso 1 1 calc R . .
H17B H 1.1182 0.6220 0.2904 0.038 Uiso 1 1 calc R . .
H17C H 1.0540 0.5758 0.1814 0.038 Uiso 1 1 calc R . .
C18 C 0.5890(3) 0.7901(2) 0.3295(2) 0.0342(6) Uani 1 1 d . . .
H18A H 0.5095 0.7465 0.3466 0.051 Uiso 1 1 calc R . .
H18B H 0.5599 0.8172 0.2723 0.051 Uiso 1 1 calc R . .
H18C H 0.6205 0.8662 0.3819 0.051 Uiso 1 1 calc R . .
N21 N 0.58943(19) 0.29768(18) 0.23732(13) 0.0169(4) Uani 1 1 d . . .
C22 C 0.5261(2) 0.1879(2) 0.17924(16) 0.0183(5) Uani 1 1 d . . .
C23 C 0.3841(3) 0.1814(2) 0.14459(18) 0.0243(5) Uani 1 1 d . . .
H23A H 0.3416 0.1033 0.1038 0.029 Uiso 1 1 calc R . .
C24 C 0.3068(3) 0.2917(3) 0.17120(19) 0.0285(6) Uani 1 1 d . . .
H24A H 0.2119 0.2921 0.1454 0.034 Uiso 1 1 calc R . .
C25 C 0.3698(2) 0.4018(2) 0.23611(19) 0.0256(5) Uani 1 1 d . . .
H25A H 0.3170 0.4766 0.2577 0.031 Uiso 1 1 calc R . .
C26 C 0.5108(2) 0.4010(2) 0.26896(17) 0.0196(5) Uani 1 1 d . . .
N31 N 1.03132(19) 0.23732(18) 0.28948(13) 0.0172(4) Uani 1 1 d . . .
N32 N 1.06700(19) 0.11244(17) 0.24635(13) 0.0171(4) Uani 1 1 d . . .
C33 C 1.1824(2) 0.0780(2) 0.29465(16) 0.0201(5) Uani 1 1 d . . .
C34 C 1.2215(3) 0.1826(2) 0.37135(17) 0.0224(5) Uani 1 1 d . . .
H34A H 1.2984 0.1883 0.4185 0.027 Uiso 1 1 calc R . .
C35 C 1.1261(2) 0.2788(2) 0.36631(16) 0.0183(5) Uani 1 1 d . . .
C36 C 1.0005(2) 0.0435(2) 0.15213(16) 0.0197(5) Uani 1 1 d . . .
H36A H 1.0528 -0.0358 0.1281 0.024 Uiso 1 1 calc R . .
H36B H 1.0101 0.0986 0.1090 0.024 Uiso 1 1 calc R . .
C37 C 1.1222(3) 0.4105(2) 0.43399(18) 0.0284(6) Uani 1 1 d . . .
H37A H 1.0437 0.4569 0.4125 0.043 Uiso 1 1 calc R . .
H37B H 1.2105 0.4585 0.4364 0.043 Uiso 1 1 calc R . .
H37C H 1.1098 0.4024 0.4975 0.043 Uiso 1 1 calc R . .
C38 C 1.2449(3) -0.0524(3) 0.26572(19) 0.0307(6) Uani 1 1 d . . .
H38A H 1.1921 -0.1051 0.2072 0.046 Uiso 1 1 calc R . .
H38B H 1.2403 -0.0951 0.3163 0.046 Uiso 1 1 calc R . .
H38C H 1.3431 -0.0423 0.2547 0.046 Uiso 1 1 calc R . .
N41 N 0.75764(19) 0.10228(17) 0.17474(13) 0.0164(4) Uani 1 1 d . . .
C42 C 0.6180(2) 0.0745(2) 0.15512(16) 0.0185(5) Uani 1 1 d . . .
C43 C 0.5636(3) -0.0510(2) 0.11332(18) 0.0256(5) Uani 1 1 d . . .
H43A H 0.4650 -0.0679 0.1005 0.031 Uiso 1 1 calc R . .
C44 C 0.6563(3) -0.1510(2) 0.09074(19) 0.0278(6) Uani 1 1 d . . .
H44A H 0.6218 -0.2379 0.0652 0.033 Uiso 1 1 calc R . .
C45 C 0.7993(3) -0.1226(2) 0.10589(17) 0.0236(5) Uani 1 1 d . . .
H45A H 0.8641 -0.1893 0.0888 0.028 Uiso 1 1 calc R . .
C46 C 0.8470(2) 0.0052(2) 0.14658(16) 0.0183(5) Uani 1 1 d . . .
S1 S 0.70609(6) 0.22083(6) 0.44760(4) 0.02309(14) Uani 1 1 d . . .
O11 O 0.78941(17) 0.29649(16) 0.40161(11) 0.0221(4) Uani 1 1 d . . .
O12 O 0.5961(2) 0.1394(2) 0.38577(16) 0.0419(5) Uani 1 1 d . . .
O13 O 0.6731(3) 0.2951(2) 0.54017(15) 0.0467(6) Uani 1 1 d . . .
C1 C 0.8346(3) 0.1073(3) 0.4735(2) 0.0340(6) Uani 1 1 d . . .
F11 F 0.9437(2) 0.1679(2) 0.53206(15) 0.0606(6) Uani 1 1 d . . .
F12 F 0.8840(2) 0.03900(16) 0.39336(13) 0.0479(5) Uani 1 1 d . . .
F13 F 0.7773(2) 0.02364(18) 0.51212(14) 0.0578(6) Uani 1 1 d . . .
S2 S 0.82571(6) 0.28474(6) 0.01699(4) 0.02013(13) Uani 1 1 d . . .
O21 O 0.86584(19) 0.32387(16) 0.11906(11) 0.0255(4) Uani 1 1 d . . .
O22 O 0.9368(2) 0.2987(2) -0.03859(14) 0.0399(5) Uani 1 1 d . . .
O23 O 0.7453(2) 0.16401(18) -0.01687(13) 0.0386(5) Uani 1 1 d . . .
C2 C 0.7023(3) 0.4070(3) -0.0009(2) 0.0379(7) Uani 1 1 d . . .
F21 F 0.7622(2) 0.52342(18) 0.02426(17) 0.0663(6) Uani 1 1 d . . .
F22 F 0.5935(2) 0.4072(2) 0.05011(17) 0.0675(7) Uani 1 1 d . . .
F23 F 0.6499(2) 0.3808(2) -0.09124(15) 0.0671(6) Uani 1 1 d . . .

loop_
_atom_site_aniso_label
_atom_site_aniso_U_11
_atom_site_aniso_U_22
_atom_site_aniso_U_33
_atom_site_aniso_U_23
_atom_site_aniso_U_13
_atom_site_aniso_U_12
Fe1 0.01427(16) 0.01234(16) 0.01793(16) 0.00365(12) 0.00135(12) 0.00293(11)
N11 0.0168(9) 0.0162(9) 0.0228(10) 0.0061(8) 0.0044(8) 0.0059(7)
N12 0.0159(9) 0.0136(9) 0.0273(10) 0.0046(8) 0.0040(8) 0.0042(7)
C13 0.0244(12) 0.0134(11) 0.0266(12) 0.0045(9) -0.0001(10) 0.0044(9)
C14 0.0247(13) 0.0133(11) 0.0312(13) 0.0064(9) -0.0001(10) -0.0003(9)
C15 0.0188(11) 0.0171(11) 0.0206(11) 0.0049(9) -0.0004(9) 0.0015(9)
C16 0.0205(12) 0.0183(11) 0.0253(12) 0.0066(9) 0.0076(10) 0.0058(9)
C17 0.0195(12) 0.0220(12) 0.0340(14) 0.0068(10) 0.0045(10) 0.0005(9)
C18 0.0303(14) 0.0183(13) 0.0561(18) 0.0126(12) 0.0075(13) 0.0108(10)
N21 0.0157(9) 0.0171(9) 0.0199(9) 0.0078(7) 0.0029(7) 0.0034(7)
C22 0.0174(11) 0.0197(11) 0.0200(11) 0.0091(9) 0.0019(9) -0.0007(9)
C23 0.0185(12) 0.0279(13) 0.0275(13) 0.0101(10) 0.0011(10) -0.0024(10)
C24 0.0152(12) 0.0363(15) 0.0373(14) 0.0162(12) 0.0013(10) 0.0019(10)
C25 0.0154(12) 0.0273(13) 0.0382(14) 0.0137(11) 0.0083(10) 0.0070(10)
C26 0.0167(11) 0.0199(12) 0.0253(12) 0.0100(9) 0.0061(9) 0.0031(9)
N31 0.0175(9) 0.0142(9) 0.0189(9) 0.0022(7) 0.0033(8) 0.0050(7)
N32 0.0174(9) 0.0140(9) 0.0183(9) 0.0017(7) 0.0015(7) 0.0053(7)
C33 0.0189(11) 0.0236(12) 0.0203(11) 0.0095(9) 0.0033(9) 0.0069(9)
C34 0.0212(12) 0.0272(13) 0.0193(11) 0.0077(10) 0.0001(9) 0.0058(10)
C35 0.0176(11) 0.0211(12) 0.0163(10) 0.0052(9) 0.0020(9) 0.0024(9)
C36 0.0210(12) 0.0174(11) 0.0182(11) 0.0005(9) 0.0022(9) 0.0041(9)
C37 0.0277(13) 0.0292(14) 0.0220(12) -0.0022(10) -0.0021(10) 0.0068(11)
C38 0.0349(15) 0.0268(14) 0.0307(14) 0.0084(11) 0.0028(11) 0.0172(11)
N41 0.0178(9) 0.0149(9) 0.0165(9) 0.0040(7) 0.0020(7) 0.0023(7)
C42 0.0188(11) 0.0192(11) 0.0177(11) 0.0056(9) 0.0020(9) 0.0005(9)
C43 0.0221(12) 0.0246(13) 0.0283(13) 0.0049(10) 0.0015(10) -0.0052(10)
C44 0.0328(14) 0.0144(12) 0.0328(14) 0.0015(10) 0.0021(11) -0.0043(10)
C45 0.0284(13) 0.0145(11) 0.0257(12) 0.0018(9) 0.0019(10) 0.0035(9)
C46 0.0218(12) 0.0158(11) 0.0172(11) 0.0044(9) 0.0018(9) 0.0034(9)
S1 0.0241(3) 0.0211(3) 0.0283(3) 0.0119(2) 0.0082(2) 0.0043(2)
O11 0.0237(9) 0.0230(9) 0.0230(8) 0.0112(7) 0.0049(7) 0.0020(7)
O12 0.0300(11) 0.0452(13) 0.0570(14) 0.0294(11) -0.0066(10) -0.0113(9)
O13 0.0654(15) 0.0349(12) 0.0459(13) 0.0102(10) 0.0380(12) 0.0106(10)
C1 0.0464(17) 0.0280(14) 0.0306(14) 0.0148(11) -0.0010(13) 0.0059(12)
F11 0.0577(13) 0.0582(13) 0.0606(13) 0.0200(10) -0.0299(10) 0.0033(10)
F12 0.0622(12) 0.0305(9) 0.0539(11) 0.0120(8) 0.0180(9) 0.0226(8)
F13 0.0883(16) 0.0441(11) 0.0566(12) 0.0380(10) 0.0133(11) 0.0083(10)
S2 0.0233(3) 0.0188(3) 0.0179(3) 0.0043(2) 0.0029(2) 0.0024(2)
O21 0.0352(10) 0.0213(9) 0.0184(8) 0.0046(7) -0.0017(7) -0.0046(7)
O22 0.0392(12) 0.0488(13) 0.0381(11) 0.0163(10) 0.0215(9) 0.0126(10)
O23 0.0543(13) 0.0284(10) 0.0293(10) 0.0064(8) -0.0091(9) -0.0124(9)
C2 0.0371(16) 0.0428(18) 0.0398(16) 0.0205(14) 0.0061(13) 0.0142(13)
F21 0.0841(16) 0.0284(10) 0.0900(17) 0.0239(10) 0.0037(13) 0.0149(10)
F22 0.0420(11) 0.0968(17) 0.0801(15) 0.0429(13) 0.0293(11) 0.0401(11)
F23 0.0667(14) 0.0925(17) 0.0512(12) 0.0399(12) -0.0100(11) 0.0241(12)

loop_
_atom_type_symbol
_atom_type_description
_atom_type_scat_dispersion_real
_atom_type_scat_dispersion_imag
_atom_type_scat_source
C C 0.0033 0.0016 'International Tables Vol C Tables 4.2.6.8 and 6.1.1.4'
H H 0.0000 0.0000 'International Tables Vol C Tables 4.2.6.8 and 6.1.1.4'
F F 0.0171 0.0103 'International Tables Vol C Tables 4.2.6.8 and 6.1.1.4'
S S 0.1246 0.1234 'International Tables Vol C Tables 4.2.6.8 and 6.1.1.4'
O O 0.0106 0.0060 'International Tables Vol C Tables 4.2.6.8 and 6.1.1.4'
Fe Fe 0.3463 0.8444 'International Tables Vol C Tables 4.2.6.8 and 6.1.1.4'
N N 0.0061 0.0033 'International Tables Vol C Tables 4.2.6.8 and 6.1.1.4'

loop_
_geom_angle_atom_site_label_1
_geom_angle_atom_site_label_2
_geom_angle_atom_site_label_3
_geom_angle
_geom_angle_site_symmetry_1
_geom_angle_site_symmetry_3
_geom_angle_publ_flag
O11 Fe1 N11 93.34(7) . . ?
O11 Fe1 N31 85.46(7) . . ?
N11 Fe1 N31 110.12(8) . . ?
O11 Fe1 N41 102.67(7) . . ?
N11 Fe1 N41 155.38(7) . . ?
N31 Fe1 N41 89.91(7) . . ?
O11 Fe1 N21 84.54(7) . . ?
N11 Fe1 N21 88.25(8) . . ?
N31 Fe1 N21 159.55(7) . . ?
N41 Fe1 N21 74.99(8) . . ?
O11 Fe1 O21 173.68(6) . . ?
N11 Fe1 O21 81.48(7) . . ?
N31 Fe1 O21 92.89(7) . . ?
N41 Fe1 O21 83.41(7) . . ?
N21 Fe1 O21 98.85(7) . . ?
C15 N11 N12 104.88(18) . . ?
C15 N11 Fe1 131.71(15) . . ?
N12 N11 Fe1 120.65(14) . . ?
C13 N12 N11 111.51(19) . . ?
C13 N12 C16 127.81(19) . . ?
N11 N12 C16 120.57(18) . . ?
N12 C13 C14 106.7(2) . . ?
N12 C13 C18 122.6(2) . . ?
C14 C13 C18 130.7(2) . . ?
C13 C14 C15 106.3(2) . . ?
C13 C14 H14A 126.9 . . ?
C15 C14 H14A 126.9 . . ?
N11 C15 C14 110.6(2) . . ?
N11 C15 C17 122.0(2) . . ?
C14 C15 C17 127.4(2) . . ?
N12 C16 C26 113.62(19) . . ?
N12 C16 H16A 108.8 . . ?
C26 C16 H16A 108.8 . . ?
N12 C16 H16B 108.8 . . ?
C26 C16 H16B 108.8 . . ?
H16A C16 H16B 107.7 . . ?
C15 C17 H17A 109.5 . . ?
C15 C17 H17B 109.5 . . ?
H17A C17 H17B 109.5 . . ?
C15 C17 H17C 109.5 . . ?
H17A C17 H17C 109.5 . . ?
H17B C17 H17C 109.5 . . ?
C13 C18 H18A 109.5 . . ?
C13 C18 H18B 109.5 . . ?
H18A C18 H18B 109.5 . . ?
C13 C18 H18C 109.5 . . ?
H18A C18 H18C 109.5 . . ?
H18B C18 H18C 109.5 . . ?
C26 N21 C22 118.9(2) . . ?
C26 N21 Fe1 124.61(16) . . ?
C22 N21 Fe1 116.06(15) . . ?
N21 C22 C23 122.1(2) . . ?
N21 C22 C42 115.37(19) . . ?
C23 C22 C42 122.5(2) . . ?
C24 C23 C22 118.4(2) . . ?
C24 C23 H23A 120.8 . . ?
C22 C23 H23A 120.8 . . ?
C23 C24 C25 119.2(2) . . ?
C23 C24 H24A 120.4 . . ?
C25 C24 H24A 120.4 . . ?
C26 C25 C24 119.2(2) . . ?
C26 C25 H25A 120.4 . . ?
C24 C25 H25A 120.4 . . ?
N21 C26 C25 121.7(2) . . ?
N21 C26 C16 116.2(2) . . ?
C25 C26 C16 122.0(2) . . ?
C35 N31 N32 105.15(17) . . ?
C35 N31 Fe1 131.09(15) . . ?
N32 N31 Fe1 119.73(14) . . ?
C33 N32 N31 111.13(18) . . ?
C33 N32 C36 127.42(18) . . ?
N31 N32 C36 120.45(18) . . ?
N32 C33 C34 106.6(2) . . ?
N32 C33 C38 123.5(2) . . ?
C34 C33 C38 129.9(2) . . ?
C33 C34 C35 106.6(2) . . ?
C33 C34 H34A 126.7 . . ?
C35 C34 H34A 126.7 . . ?
N31 C35 C34 110.4(2) . . ?
N31 C35 C37 122.0(2) . . ?
C34 C35 C37 127.5(2) . . ?
N32 C36 C46 115.92(19) . . ?
N32 C36 H36A 108.3 . . ?
C46 C36 H36A 108.3 . . ?
N32 C36 H36B 108.3 . . ?
C46 C36 H36B 108.3 . . ?
H36A C36 H36B 107.4 . . ?
C35 C37 H37A 109.5 . . ?
C35 C37 H37B 109.5 . . ?
H37A C37 H37B 109.5 . . ?
C35 C37 H37C 109.5 . . ?
H37A C37 H37C 109.5 . . ?
H37B C37 H37C 109.5 . . ?
C33 C38 H38A 109.5 . . ?
C33 C38 H38B 109.5 . . ?
H38A C38 H38B 109.5 . . ?
C33 C38 H38C 109.5 . . ?
H38A C38 H38C 109.5 . . ?
H38B C38 H38C 109.5 . . ?
C42 N41 C46 118.23(19) . . ?
C42 N41 Fe1 116.41(14) . . ?
C46 N41 Fe1 125.24(15) . . ?
N41 C42 C43 122.3(2) . . ?
N41 C42 C22 115.5(2) . . ?
C43 C42 C22 122.2(2) . . ?
C44 C43 C42 118.7(2) . . ?
C44 C43 H43A 120.6 . . ?
C42 C43 H43A 120.6 . . ?
C45 C44 C43 119.3(2) . . ?
C45 C44 H44A 120.3 . . ?
C43 C44 H44A 120.3 . . ?
C44 C45 C46 119.1(2) . . ?
C44 C45 H45A 120.5 . . ?
C46 C45 H45A 120.5 . . ?
N41 C46 C45 122.0(2) . . ?
N41 C46 C36 116.84(19) . . ?
C45 C46 C36 120.8(2) . . ?
O12 S1 O13 117.66(14) . . ?
O12 S1 O11 114.76(12) . . ?
O13 S1 O11 112.45(12) . . ?
O12 S1 C1 104.06(13) . . ?
O13 S1 C1 103.97(14) . . ?
O11 S1 C1 101.41(12) . . ?
S1 O11 Fe1 137.71(11) . . ?
F13 C1 F11 108.6(2) . . ?
F13 C1 F12 107.5(2) . . ?
F11 C1 F12 107.4(3) . . ?
F13 C1 S1 111.3(2) . . ?
F11 C1 S1 111.69(19) . . ?
F12 C1 S1 110.27(18) . . ?
O22 S2 O23 114.99(13) . . ?
O22 S2 O21 114.15(12) . . ?
O23 S2 O21 114.17(11) . . ?
O22 S2 C2 103.58(13) . . ?
O23 S2 C2 104.57(14) . . ?
O21 S2 C2 103.48(13) . . ?
S2 O21 Fe1 145.55(11) . . ?
F21 C2 F23 108.4(3) . . ?
F21 C2 F22 108.8(3) . . ?
F23 C2 F22 106.9(3) . . ?
F21 C2 S2 111.8(2) . . ?
F23 C2 S2 110.9(2) . . ?
F22 C2 S2 109.9(2) . . ?

loop_
_geom_bond_atom_site_label_1
_geom_bond_atom_site_label_2
_geom_bond_distance
_geom_bond_site_symmetry_2
_geom_bond_publ_flag
Fe1 O11 2.1635(16) . ?
Fe1 N11 2.1760(19) . ?
Fe1 N31 2.1813(19) . ?
Fe1 N41 2.192(2) . ?
Fe1 N21 2.1993(19) . ?
Fe1 O21 2.2214(17) . ?
N11 C15 1.346(3) . ?
N11 N12 1.383(3) . ?
N12 C13 1.358(3) . ?
N12 C16 1.456(3) . ?
C13 C14 1.378(4) . ?
C13 C18 1.502(3) . ?
C14 C15 1.405(3) . ?
C14 H14A 0.9500 . ?
C15 C17 1.494(3) . ?
C16 C26 1.515(3) . ?
C16 H16A 0.9900 . ?
C16 H16B 0.9900 . ?
C17 H17A 0.9800 . ?
C17 H17B 0.9800 . ?
C17 H17C 0.9800 . ?
C18 H18A 0.9800 . ?
C18 H18B 0.9800 . ?
C18 H18C 0.9800 . ?
N21 C26 1.348(3) . ?
N21 C22 1.351(3) . ?
C22 C23 1.398(3) . ?
C22 C42 1.493(3) . ?
C23 C24 1.388(4) . ?
C23 H23A 0.9500 . ?
C24 C25 1.390(4) . ?
C24 H24A 0.9500 . ?
C25 C26 1.389(3) . ?
C25 H25A 0.9500 . ?
N31 C35 1.347(3) . ?
N31 N32 1.381(3) . ?
N32 C33 1.363(3) . ?
N32 C36 1.460(3) . ?
C33 C34 1.376(3) . ?
C33 C38 1.498(3) . ?
C34 C35 1.398(3) . ?
C34 H34A 0.9500 . ?
C35 C37 1.495(3) . ?
C36 C46 1.512(3) . ?
C36 H36A 0.9900 . ?
C36 H36B 0.9900 . ?
C37 H37A 0.9800 . ?
C37 H37B 0.9800 . ?
C37 H37C 0.9800 . ?
C38 H38A 0.9800 . ?
C38 H38B 0.9800 . ?
C38 H38C 0.9800 . ?
N41 C42 1.353(3) . ?
N41 C46 1.357(3) . ?
C42 C43 1.395(3) . ?
C43 C44 1.390(4) . ?
C43 H43A 0.9500 . ?
C44 C45 1.384(4) . ?
C44 H44A 0.9500 . ?
C45 C46 1.394(3) . ?
C45 H45A 0.9500 . ?
S1 O12 1.436(2) . ?
S1 O13 1.444(2) . ?
S1 O11 1.4677(18) . ?
S1 C1 1.827(3) . ?
C1 F13 1.329(3) . ?
C1 F11 1.328(3) . ?
C1 F12 1.340(3) . ?
S2 O22 1.435(2) . ?
S2 O23 1.443(2) . ?
S2 O21 1.4551(17) . ?
S2 C2 1.830(3) . ?
C2 F21 1.314(4) . ?
C2 F23 1.326(4) . ?
C2 F22 1.343(4) . ?
